data_7032022
loop_
_publ_author_name
'Mandal, Leena'
'Mohanta, Sasankasekhar'

_publ_section_title
;
 Unprecedented dinuclear Robson type macrocyclic complexes having two +iii
 metal ions in two compartments and the role of the diimino moiety on the
 stability of metal ion oxidation states.
;
_journal_issue 42
_journal_name_full 'Dalton transactions (Cambridge, England : 2003)'
_journal_page_first 15737
_journal_page_last 15751
_journal_paper_doi 10.1039/c4dt01647e
_journal_volume 43
_journal_year 2014
_chemical_formula_sum 'C30 H40 Co2 N13 O3'
_chemical_formula_weight 748.61
_chemical_name_systematic
; 
 ? 
;
_space_group_IT_number 14
_symmetry_cell_setting monoclinic
_symmetry_space_group_name_Hall '-P 2yn'
_symmetry_space_group_name_H-M 'P 1 21/n 1'
_atom_sites_solution_hydrogens geom
_atom_sites_solution_primary direct
_atom_sites_solution_secondary difmap
_audit_creation_method SHELXL-97
_cell_angle_alpha 90.00
_cell_angle_beta 101.222(3)
_cell_angle_gamma 90.00
_cell_formula_units_Z 8
_cell_length_a 13.5457(10)
_cell_length_b 20.5805(16)
_cell_length_c 25.681(2)
_cell_measurement_reflns_used 9870
_cell_measurement_temperature 296(2)
_cell_measurement_theta_max 23.82
_cell_measurement_theta_min 2.54
_cell_volume 7022.4(9)
_computing_cell_refinement 'Bruker SAINT'
_computing_data_collection 'Bruker APEX2'
_computing_data_reduction 'Bruker SAINT'
_computing_molecular_graphics 'Bruker SHELXTL'
_computing_publication_material 'Bruker SHELXTL'
_computing_structure_refinement 'SHELXL-97 (Sheldrick, 2008)'
_computing_structure_solution 'SHELXS-97 (Sheldrick, 2008)'
_diffrn_ambient_temperature 296(2)
_diffrn_measured_fraction_theta_full 0.996
_diffrn_measured_fraction_theta_max 0.996
_diffrn_measurement_device_type 'Bruker APEX-II CCD'
_diffrn_measurement_method '\f and \w scans'
_diffrn_radiation_monochromator graphite
_diffrn_radiation_source 'fine-focus sealed tube'
_diffrn_radiation_type MoK\a
_diffrn_radiation_wavelength 0.71073
_diffrn_reflns_av_R_equivalents 0.0589
_diffrn_reflns_av_unetI/netI 0.0437
_diffrn_reflns_limit_h_max 15
_diffrn_reflns_limit_h_min -16
_diffrn_reflns_limit_k_max 23
_diffrn_reflns_limit_k_min -24
_diffrn_reflns_limit_l_max 30
_diffrn_reflns_limit_l_min -30
_diffrn_reflns_number 77903
_diffrn_reflns_theta_full 25.11
_diffrn_reflns_theta_max 25.11
_diffrn_reflns_theta_min 1.28
_exptl_absorpt_coefficient_mu 0.996
_exptl_absorpt_correction_T_max 0.8732
_exptl_absorpt_correction_T_min 0.8411
_exptl_absorpt_correction_type multi-scan
_exptl_absorpt_process_details SADABS
_exptl_crystal_colour brown
_exptl_crystal_density_diffrn 1.416
_exptl_crystal_density_method 'not measured'
_exptl_crystal_description block
_exptl_crystal_F_000 3112
_exptl_crystal_size_max 0.18
_exptl_crystal_size_mid 0.16
_exptl_crystal_size_min 0.14
_refine_diff_density_max 1.182
_refine_diff_density_min -0.653
_refine_diff_density_rms 0.080
_refine_ls_extinction_method none
_refine_ls_goodness_of_fit_ref 1.060
_refine_ls_hydrogen_treatment constr
_refine_ls_matrix_type full
_refine_ls_number_parameters 874
_refine_ls_number_reflns 12487
_refine_ls_number_restraints 1
_refine_ls_restrained_S_all 1.061
_refine_ls_R_factor_all 0.0892
_refine_ls_R_factor_gt 0.0580
_refine_ls_shift/su_max 0.001
_refine_ls_shift/su_mean 0.000
_refine_ls_structure_factor_coef Fsqd
_refine_ls_weighting_details 'calc w=1/[\s^2^(Fo^2^)+(0.1600P)^2^+0.0500P] where P=(Fo^2^+2Fc^2^)/3'
_refine_ls_weighting_scheme calc
_refine_ls_wR_factor_gt 0.1852
_refine_ls_wR_factor_ref 0.2270
_reflns_number_gt 8808
_reflns_number_total 12487
_reflns_threshold_expression >2sigma(I)
_cod_data_source_file c4dt01647e2.cif
_cod_data_source_block 6
_cod_depositor_comments
;
The following automatic conversions were performed:

'_symmetry_cell_setting' value 'Monoclinic' changed to 'monoclinic'
according to
/usr/data/users/saulius/crontab/automatic-downloads/rss-feeds/RSC/lib/dictionaries/cif_core.dic
dictionary named 'cif_core.dic' version 2.4.2 from 2011-04-26.

Automatic conversion script
Id: cif_fix_values 2281 2013-09-26 08:29:07Z andrius 

 Adding full bibliography for 7032017--7032023.cif.
;
_cod_original_sg_symbol_H-M 'P2(1)/n  '
_cod_database_code 7032022

loop_
_symmetry_equiv_pos_as_xyz
'x, y, z'
'-x+1/2, y+1/2, -z+1/2'
'-x, -y, -z'
'x-1/2, -y-1/2, z-1/2'

loop_
_atom_site_label
_atom_site_type_symbol
_atom_site_fract_x
_atom_site_fract_y
_atom_site_fract_z
_atom_site_U_iso_or_equiv
_atom_site_adp_type
_atom_site_occupancy
_atom_site_symmetry_multiplicity
_atom_site_calc_flag
_atom_site_refinement_flags
C1 C 0.3498(3) 0.5132(2) 0.18695(17) 0.0498(11) Uani 1 1 d .
C2 C 0.3956(3) 0.5704(2) 0.17207(18) 0.0532(11) Uani 1 1 d .
C3 C 0.4849(4) 0.5920(3) 0.2031(2) 0.0667(14) Uani 1 1 d .
H3 H 0.5131 0.6301 0.1930 0.080 Uiso 1 1 calc R
C4 C 0.5333(4) 0.5613(3) 0.2471(2) 0.0713(15) Uani 1 1 d .
C5 C 0.4885(4) 0.5061(3) 0.2616(2) 0.0694(15) Uani 1 1 d .
H5 H 0.5197 0.4846 0.2922 0.083 Uiso 1 1 calc R
C6 C 0.3993(4) 0.4805(2) 0.23308(19) 0.0569(12) Uani 1 1 d .
C7 C 0.6255(5) 0.5911(4) 0.2828(3) 0.103(2) Uani 1 1 d .
H7A H 0.6634 0.5574 0.3043 0.123 Uiso 1 1 calc R
H7B H 0.6687 0.6106 0.2611 0.123 Uiso 1 1 calc R
C8 C 0.5948(8) 0.6412(6) 0.3177(5) 0.190(4) Uani 1 1 d .
H8A H 0.5512 0.6720 0.2966 0.284 Uiso 1 1 calc R
H8B H 0.6535 0.6631 0.3367 0.284 Uiso 1 1 calc R
H8C H 0.5598 0.6209 0.3425 0.284 Uiso 1 1 calc R
C9 C 0.3593(4) 0.4231(3) 0.2551(2) 0.0671(14) Uani 1 1 d .
H9 H 0.3993 0.4057 0.2854 0.080 Uiso 1 1 calc R
C10 C 0.2515(5) 0.3401(3) 0.2706(2) 0.0746(16) Uani 1 1 d .
H10A H 0.1883 0.3496 0.2815 0.089 Uiso 1 1 calc R
H10B H 0.3033 0.3371 0.3024 0.089 Uiso 1 1 calc R
C11 C 0.2425(4) 0.2747(3) 0.2421(2) 0.0696(14) Uani 1 1 d .
C12 C 0.2236(6) 0.2243(3) 0.2830(3) 0.092(2) Uani 1 1 d .
H12A H 0.2772 0.2260 0.3135 0.137 Uiso 1 1 calc R
H12B H 0.2207 0.1817 0.2676 0.137 Uiso 1 1 calc R
H12C H 0.1609 0.2337 0.2936 0.137 Uiso 1 1 calc R
C13 C 0.3388(5) 0.2592(4) 0.2215(3) 0.100(2) Uani 1 1 d .
H13A H 0.3473 0.2904 0.1950 0.150 Uiso 1 1 calc R
H13B H 0.3337 0.2164 0.2063 0.150 Uiso 1 1 calc R
H13C H 0.3956 0.2610 0.2504 0.150 Uiso 1 1 calc R
C14 C 0.1513(4) 0.2736(3) 0.1967(2) 0.0721(15) Uani 1 1 d .
H14A H 0.1411 0.2293 0.1839 0.086 Uiso 1 1 calc R
H14B H 0.0925 0.2860 0.2108 0.086 Uiso 1 1 calc R
C15 C 0.1404(4) 0.2897(3) 0.1055(2) 0.0655(13) Uani 1 1 d .
H15 H 0.1303 0.2450 0.1046 0.079 Uiso 1 1 calc R
C16 C 0.1354(3) 0.3207(2) 0.05499(19) 0.0553(11) Uani 1 1 d .
C17 C 0.1160(4) 0.2798(3) 0.0105(2) 0.0648(13) Uani 1 1 d .
H17 H 0.1110 0.2354 0.0165 0.078 Uiso 1 1 calc R
C18 C 0.1040(4) 0.3003(3) -0.0405(2) 0.0622(13) Uani 1 1 d .
C19 C 0.1116(3) 0.3666(3) -0.04804(19) 0.0598(13) Uani 1 1 d .
H19 H 0.1036 0.3824 -0.0825 0.072 Uiso 1 1 calc R
C20 C 0.1312(3) 0.4109(2) -0.00556(17) 0.0495(11) Uani 1 1 d .
C21 C 0.1422(3) 0.3880(2) 0.04664(17) 0.0482(10) Uani 1 1 d .
C22 C 0.0810(5) 0.2531(3) -0.0869(2) 0.0851(18) Uani 1 1 d D
H22A H 0.0823 0.2770 -0.1194 0.102 Uiso 1 1 calc R
H22B H 0.1345 0.2211 -0.0828 0.102 Uiso 1 1 calc R
C23 C -0.0143(7) 0.2192(5) -0.0930(5) 0.190(4) Uani 1 1 d D
H23A H -0.0253 0.2058 -0.0588 0.284 Uiso 1 1 calc R
H23B H -0.0131 0.1818 -0.1152 0.284 Uiso 1 1 calc R
H23C H -0.0677 0.2477 -0.1092 0.284 Uiso 1 1 calc R
C24 C 0.1264(3) 0.4789(2) -0.01885(18) 0.0518(11) Uani 1 1 d .
H24 H 0.1034 0.4890 -0.0545 0.062 Uiso 1 1 calc R
C25 C 0.1241(4) 0.5912(2) -0.0102(2) 0.0588(12) Uani 1 1 d .
H25A H 0.0653 0.6068 0.0023 0.071 Uiso 1 1 calc R
H25B H 0.1056 0.5869 -0.0485 0.071 Uiso 1 1 calc R
C26 C 0.2066(4) 0.6424(2) 0.00252(19) 0.0560(12) Uani 1 1 d .
C27 C 0.3028(4) 0.6219(3) -0.0149(2) 0.0680(14) Uani 1 1 d .
H27A H 0.3531 0.6550 -0.0052 0.102 Uiso 1 1 calc R
H27B H 0.2898 0.6160 -0.0527 0.102 Uiso 1 1 calc R
H27C H 0.3265 0.5818 0.0022 0.102 Uiso 1 1 calc R
C28 C 0.1643(5) 0.7059(3) -0.0252(2) 0.0758(16) Uani 1 1 d .
H28A H 0.2124 0.7402 -0.0156 0.114 Uiso 1 1 calc R
H28B H 0.1027 0.7171 -0.0142 0.114 Uiso 1 1 calc R
H28C H 0.1517 0.6998 -0.0630 0.114 Uiso 1 1 calc R
C29 C 0.2269(4) 0.6558(2) 0.06153(19) 0.0567(12) Uani 1 1 d .
H29A H 0.2728 0.6923 0.0689 0.068 Uiso 1 1 calc R
H29B H 0.1643 0.6683 0.0718 0.068 Uiso 1 1 calc R
C30 C 0.3468(4) 0.6118(2) 0.12959(18) 0.0540(11) Uani 1 1 d .
H30 H 0.3755 0.6526 0.1279 0.065 Uiso 1 1 calc R
C31 C 0.5233(4) 0.0666(2) 0.89723(19) 0.0554(12) Uani 1 1 d .
C32 C 0.6082(4) 0.0542(2) 0.9368(2) 0.0643(13) Uani 1 1 d .
C33 C 0.6918(5) 0.0245(3) 0.9224(3) 0.0763(16) Uani 1 1 d .
H33 H 0.7472 0.0154 0.9490 0.092 Uiso 1 1 calc R
C34 C 0.6965(5) 0.0084(3) 0.8724(3) 0.0850(19) Uani 1 1 d .
C35 C 0.6119(5) 0.0189(3) 0.8331(3) 0.0844(19) Uani 1 1 d .
H35 H 0.6136 0.0070 0.7983 0.101 Uiso 1 1 calc R
C36 C 0.5235(4) 0.0471(2) 0.8444(2) 0.0638(13) Uani 1 1 d .
C37 C 0.7912(7) -0.0230(4) 0.8576(4) 0.119(3) Uani 1 1 d .
H37A H 0.8163 0.0056 0.8331 0.142 Uiso 1 1 calc R
H37B H 0.8429 -0.0262 0.8894 0.142 Uiso 1 1 calc R
C38 C 0.7765(10) -0.0831(6) 0.8351(6) 0.217(7) Uani 1 1 d .
H38A H 0.8390 -0.1065 0.8414 0.326 Uiso 1 1 calc R
H38B H 0.7523 -0.0787 0.7976 0.326 Uiso 1 1 calc R
H38C H 0.7279 -0.1063 0.8505 0.326 Uiso 1 1 calc R
C39 C 0.4378(5) 0.0528(2) 0.8015(2) 0.0685(15) Uani 1 1 d .
H39 H 0.4452 0.0344 0.7694 0.082 Uiso 1 1 calc R
C40 C 0.2769(5) 0.0748(3) 0.7532(2) 0.0758(16) Uani 1 1 d .
H40A H 0.2202 0.0506 0.7611 0.091 Uiso 1 1 calc R
H40B H 0.3044 0.0502 0.7271 0.091 Uiso 1 1 calc R
C41 C 0.2390(5) 0.1389(3) 0.7290(2) 0.0778(17) Uani 1 1 d .
C42 C 0.3244(7) 0.1793(4) 0.7176(3) 0.107(2) Uani 1 1 d .
H42A H 0.3572 0.1568 0.6930 0.161 Uiso 1 1 calc R
H42B H 0.3718 0.1870 0.7500 0.161 Uiso 1 1 calc R
H42C H 0.2989 0.2201 0.7025 0.161 Uiso 1 1 calc R
C43 C 0.1647(7) 0.1246(4) 0.6775(2) 0.108(3) Uani 1 1 d .
H43A H 0.1321 0.1641 0.6638 0.163 Uiso 1 1 calc R
H43B H 0.1151 0.0941 0.6844 0.163 Uiso 1 1 calc R
H43C H 0.2000 0.1065 0.6519 0.163 Uiso 1 1 calc R
C44 C 0.1802(5) 0.1762(3) 0.7647(2) 0.0790(17) Uani 1 1 d .
H44A H 0.1493 0.2140 0.7457 0.095 Uiso 1 1 calc R
H44B H 0.1266 0.1486 0.7723 0.095 Uiso 1 1 calc R
C45 C 0.2512(4) 0.2582(3) 0.82343(19) 0.0643(13) Uani 1 1 d .
H45 H 0.2217 0.2850 0.7955 0.077 Uiso 1 1 calc R
C46 C 0.3020(4) 0.2909(2) 0.87172(19) 0.0560(12) Uani 1 1 d .
C47 C 0.3005(4) 0.3590(3) 0.8715(2) 0.0660(13) Uani 1 1 d .
H47 H 0.2725 0.3802 0.8402 0.079 Uiso 1 1 calc R
C48 C 0.3384(4) 0.3958(2) 0.9153(2) 0.0648(13) Uani 1 1 d .
C49 C 0.3762(4) 0.3631(2) 0.9616(2) 0.0640(13) Uani 1 1 d .
H49 H 0.4007 0.3869 0.9921 0.077 Uiso 1 1 calc R
C50 C 0.3790(4) 0.2960(2) 0.96427(19) 0.0530(11) Uani 1 1 d .
C51 C 0.3440(4) 0.2588(2) 0.91936(18) 0.0537(11) Uani 1 1 d .
C52 C 0.3355(4) 0.4689(3) 0.9136(3) 0.0818(18) Uani 1 1 d .
H52A H 0.2945 0.4826 0.8801 0.098 Uiso 1 1 calc R
H52B H 0.3034 0.4845 0.9419 0.098 Uiso 1 1 calc R
C53 C 0.4336(5) 0.4983(3) 0.9193(3) 0.097(2) Uani 1 1 d .
H53A H 0.4783 0.4790 0.9488 0.145 Uiso 1 1 calc R
H53B H 0.4283 0.5441 0.9253 0.145 Uiso 1 1 calc R
H53C H 0.4593 0.4915 0.8874 0.145 Uiso 1 1 calc R
C54 C 0.4121(4) 0.2665(3) 1.0164(2) 0.0625(13) Uani 1 1 d .
H54 H 0.4150 0.2940 1.0454 0.075 Uiso 1 1 calc R
C55 C 0.4592(5) 0.1891(3) 1.08249(19) 0.0717(15) Uani 1 1 d .
H55A H 0.4058 0.1608 1.0893 0.086 Uiso 1 1 calc R
H55B H 0.4591 0.2276 1.1042 0.086 Uiso 1 1 calc R
C56 C 0.5589(5) 0.1545(3) 1.0992(2) 0.0734(16) Uani 1 1 d .
C57 C 0.6459(5) 0.1960(3) 1.0873(2) 0.091(2) Uani 1 1 d .
H57A H 0.6341 0.2062 1.0501 0.137 Uiso 1 1 calc R
H57B H 0.7078 0.1724 1.0969 0.137 Uiso 1 1 calc R
H57C H 0.6502 0.2356 1.1075 0.137 Uiso 1 1 calc R
C58 C 0.5710(6) 0.1408(4) 1.1588(2) 0.096(2) Uani 1 1 d .
H58A H 0.5713 0.1812 1.1776 0.143 Uiso 1 1 calc R
H58B H 0.6333 0.1184 1.1711 0.143 Uiso 1 1 calc R
H58C H 0.5161 0.1144 1.1650 0.143 Uiso 1 1 calc R
C59 C 0.5537(5) 0.0892(2) 1.0704(2) 0.0674(14) Uani 1 1 d .
H59A H 0.6130 0.0640 1.0853 0.081 Uiso 1 1 calc R
H59B H 0.4953 0.0654 1.0768 0.081 Uiso 1 1 calc R
C60 C 0.6089(4) 0.0626(2) 0.9924(2) 0.0664(14) Uani 1 1 d .
H60 H 0.6602 0.0418 1.0157 0.080 Uiso 1 1 calc R
Co1 Co 0.18114(5) 0.41185(3) 0.16766(2) 0.0542(2) Uani 1 1 d .
Co2 Co 0.20915(4) 0.51570(3) 0.08583(2) 0.04306(19) Uani 1 1 d .
Co4 Co 0.44684(5) 0.14766(3) 0.97132(2) 0.0528(2) Uani 1 1 d .
Co3A Co 0.30890(7) 0.12334(4) 0.86485(3) 0.0506(2) Uani 0.80 1 d P
Co3B Co 0.3419(3) 0.14498(19) 0.85543(15) 0.0506(2) Uani 0.20 1 d P
N1 N 0.2760(3) 0.3938(2) 0.23793(16) 0.0626(11) Uani 1 1 d .
N2 N 0.1570(3) 0.3157(2) 0.15162(16) 0.0613(10) Uani 1 1 d .
N3 N 0.1501(3) 0.52724(18) 0.01241(14) 0.0475(9) Uani 1 1 d .
N4 N 0.2701(3) 0.59990(18) 0.09422(15) 0.0494(9) Uani 1 1 d .
N5 N 0.0567(4) 0.4329(3) 0.19278(18) 0.0751(13) Uani 1 1 d .
N6 N -0.0199(4) 0.4529(3) 0.16978(18) 0.0761(13) Uani 1 1 d .
N7 N -0.0973(4) 0.4743(4) 0.1500(2) 0.132(3) Uani 1 1 d .
N8 N 0.0880(3) 0.5515(2) 0.10461(15) 0.0542(9) Uani 1 1 d .
N9 N 0.0930(3) 0.5783(2) 0.1454(2) 0.0721(12) Uani 1 1 d .
N10 N 0.0920(5) 0.6059(4) 0.1840(3) 0.143(3) Uani 1 1 d .
N11 N 0.3287(3) 0.4783(2) 0.06478(15) 0.0517(9) Uani 1 1 d .
N12 N 0.3600(3) 0.4298(2) 0.08846(15) 0.0532(9) Uani 1 1 d .
N13 N 0.3917(4) 0.3830(2) 0.1105(2) 0.0759(13) Uani 1 1 d .
N14 N 0.3538(4) 0.0796(2) 0.80174(16) 0.0630(11) Uani 1 1 d .
N15 N 0.2427(4) 0.1974(2) 0.81507(16) 0.0673(12) Uani 1 1 d .
N16 N 0.4374(3) 0.20814(19) 1.02690(15) 0.0565(10) Uani 1 1 d .
N17 N 0.5474(3) 0.09530(19) 1.01324(16) 0.0572(10) Uani 1 1 d .
N18 N 0.1911(5) 0.0745(4) 0.8679(2) 0.104(2) Uani 1 1 d .
N19 N 0.1802(7) 0.0331(5) 0.8939(3) 0.143(3) Uani 1 1 d .
N20 N 0.1633(10) -0.0117(6) 0.9227(5) 0.234(7) Uani 1 1 d .
N21 N 0.3444(4) 0.0915(2) 0.99081(17) 0.0626(11) Uani 1 1 d .
N22 N 0.2746(4) 0.1126(2) 1.0052(2) 0.0744(13) Uani 1 1 d .
N23 N 0.2044(6) 0.1282(4) 1.0198(4) 0.136(3) Uani 1 1 d .
N24 N 0.5543(3) 0.2016(2) 0.95159(19) 0.0669(11) Uani 1 1 d .
N25 N 0.5470(4) 0.2143(2) 0.9053(2) 0.0798(14) Uani 1 1 d .
N26 N 0.5381(6) 0.2269(3) 0.8606(3) 0.119(2) Uani 1 1 d .
O1 O 0.2630(2) 0.49301(15) 0.15863(11) 0.0468(7) Uani 1 1 d .
O2 O 0.1545(2) 0.42939(14) 0.08697(11) 0.0463(7) Uani 1 1 d .
O3 O 0.4428(2) 0.09392(15) 0.90983(12) 0.0531(8) Uani 1 1 d .
O4 O 0.3471(2) 0.19381(14) 0.92173(12) 0.0529(7) Uani 1 1 d .
O5 O 0.8939(12) 0.5967(8) 0.2154(6) 0.333(8) Uani 1 1 d .
O6 O 0.961(3) 0.110(3) 0.0278(17) 0.83(3) Uani 1 1 d .

loop_
_atom_site_aniso_label
_atom_site_aniso_U_11
_atom_site_aniso_U_22
_atom_site_aniso_U_33
_atom_site_aniso_U_23
_atom_site_aniso_U_13
_atom_site_aniso_U_12
C1 0.040(2) 0.070(3) 0.039(2) -0.010(2) 0.0067(18) 0.004(2)
C2 0.047(3) 0.060(3) 0.051(3) -0.010(2) 0.006(2) -0.002(2)
C3 0.049(3) 0.083(4) 0.067(3) -0.012(3) 0.010(2) -0.009(3)
C4 0.055(3) 0.082(4) 0.070(3) -0.008(3) -0.004(3) -0.002(3)
C5 0.052(3) 0.098(4) 0.053(3) -0.003(3) -0.002(2) 0.008(3)
C6 0.047(3) 0.070(3) 0.051(3) -0.005(2) 0.003(2) 0.003(2)
C7 0.065(4) 0.133(6) 0.094(5) 0.004(4) -0.023(3) -0.032(4)
C8 0.121(5) 0.198(8) 0.220(8) -0.127(7) -0.040(5) -0.023(5)
C9 0.069(3) 0.076(4) 0.050(3) 0.006(3) -0.002(2) 0.014(3)
C10 0.077(4) 0.087(4) 0.059(3) 0.025(3) 0.010(3) 0.005(3)
C11 0.076(4) 0.069(4) 0.065(3) 0.019(3) 0.018(3) 0.011(3)
C12 0.114(5) 0.081(4) 0.082(4) 0.036(3) 0.027(4) 0.014(4)
C13 0.100(5) 0.097(5) 0.106(5) 0.017(4) 0.029(4) 0.031(4)
C14 0.087(4) 0.060(3) 0.071(3) 0.014(3) 0.021(3) -0.004(3)
C15 0.072(3) 0.053(3) 0.069(3) 0.004(2) 0.007(3) -0.001(2)
C16 0.050(3) 0.053(3) 0.060(3) -0.009(2) 0.005(2) 0.000(2)
C17 0.063(3) 0.054(3) 0.076(4) -0.012(3) 0.009(3) 0.001(2)
C18 0.046(3) 0.072(4) 0.068(3) -0.020(3) 0.009(2) -0.001(2)
C19 0.045(3) 0.085(4) 0.048(3) -0.009(2) 0.004(2) 0.002(2)
C20 0.038(2) 0.065(3) 0.044(2) -0.001(2) 0.0012(18) -0.001(2)
C21 0.033(2) 0.061(3) 0.050(2) -0.005(2) 0.0063(18) -0.0022(19)
C22 0.084(4) 0.094(4) 0.078(4) -0.040(3) 0.016(3) -0.006(3)
C23 0.121(5) 0.198(8) 0.220(8) -0.127(7) -0.040(5) -0.023(5)
C24 0.040(2) 0.072(3) 0.042(2) 0.003(2) 0.0049(18) -0.005(2)
C25 0.055(3) 0.063(3) 0.056(3) 0.014(2) 0.005(2) 0.003(2)
C26 0.053(3) 0.056(3) 0.061(3) 0.013(2) 0.014(2) -0.002(2)
C27 0.057(3) 0.079(4) 0.077(3) 0.008(3) 0.034(3) 0.001(3)
C28 0.080(4) 0.064(3) 0.083(4) 0.023(3) 0.013(3) 0.005(3)
C29 0.057(3) 0.046(3) 0.066(3) -0.001(2) 0.010(2) 0.003(2)
C30 0.053(3) 0.056(3) 0.055(3) -0.010(2) 0.015(2) -0.008(2)
C31 0.072(3) 0.038(2) 0.060(3) 0.010(2) 0.023(2) 0.006(2)
C32 0.069(3) 0.045(3) 0.082(4) 0.012(2) 0.022(3) 0.006(2)
C33 0.075(4) 0.071(4) 0.088(4) 0.017(3) 0.026(3) 0.017(3)
C34 0.085(4) 0.067(4) 0.115(5) 0.018(4) 0.048(4) 0.021(3)
C35 0.113(5) 0.067(4) 0.085(4) 0.014(3) 0.048(4) 0.026(3)
C36 0.085(4) 0.049(3) 0.064(3) 0.007(2) 0.030(3) 0.008(3)
C37 0.128(7) 0.105(6) 0.142(7) 0.027(5) 0.075(6) 0.043(5)
C38 0.158(11) 0.163(11) 0.36(2) -0.070(13) 0.130(13) 0.014(9)
C39 0.114(5) 0.049(3) 0.050(3) 0.002(2) 0.032(3) 0.008(3)
C40 0.111(5) 0.070(4) 0.044(3) -0.007(2) 0.011(3) 0.000(3)
C41 0.109(5) 0.076(4) 0.045(3) -0.006(3) 0.005(3) -0.003(3)
C42 0.159(7) 0.089(5) 0.081(4) 0.013(4) 0.043(5) -0.010(5)
C43 0.150(7) 0.106(5) 0.055(3) -0.012(3) -0.015(4) 0.008(5)
C44 0.085(4) 0.094(4) 0.051(3) 0.002(3) -0.003(3) 0.013(3)
C45 0.076(3) 0.066(3) 0.048(3) 0.005(2) 0.006(2) 0.016(3)
C46 0.062(3) 0.049(3) 0.057(3) 0.004(2) 0.012(2) 0.007(2)
C47 0.068(3) 0.056(3) 0.072(3) 0.009(3) 0.009(3) 0.007(2)
C48 0.062(3) 0.044(3) 0.088(4) 0.006(3) 0.013(3) 0.009(2)
C49 0.065(3) 0.057(3) 0.073(3) -0.010(3) 0.020(3) 0.004(2)
C50 0.062(3) 0.038(2) 0.059(3) -0.004(2) 0.013(2) 0.002(2)
C51 0.057(3) 0.050(3) 0.056(3) -0.004(2) 0.013(2) 0.006(2)
C52 0.067(4) 0.051(3) 0.126(5) 0.004(3) 0.014(3) 0.001(3)
C53 0.069(4) 0.069(4) 0.156(7) 0.003(4) 0.031(4) 0.000(3)
C54 0.073(3) 0.054(3) 0.058(3) -0.018(2) 0.005(2) -0.003(2)
C55 0.093(4) 0.075(4) 0.047(3) -0.005(2) 0.014(3) -0.003(3)
C56 0.089(4) 0.069(3) 0.053(3) 0.001(2) -0.011(3) -0.006(3)
C57 0.099(5) 0.088(4) 0.077(4) 0.001(3) -0.007(3) -0.034(4)
C58 0.122(6) 0.106(5) 0.048(3) 0.002(3) -0.010(3) -0.006(4)
C59 0.080(4) 0.059(3) 0.059(3) 0.013(2) 0.003(3) 0.002(3)
C60 0.069(3) 0.048(3) 0.076(4) 0.013(3) 0.000(3) 0.003(2)
Co1 0.0573(4) 0.0571(4) 0.0476(4) 0.0051(3) 0.0087(3) -0.0010(3)
Co2 0.0379(3) 0.0496(4) 0.0405(3) 0.0008(2) 0.0050(2) -0.0005(2)
Co4 0.0668(4) 0.0424(4) 0.0468(4) 0.0013(3) 0.0049(3) 0.0018(3)
Co3A 0.0616(6) 0.0459(5) 0.0443(4) -0.0029(3) 0.0104(4) -0.0044(4)
Co3B 0.0616(6) 0.0459(5) 0.0443(4) -0.0029(3) 0.0104(4) -0.0044(4)
N1 0.071(3) 0.061(3) 0.053(2) 0.0078(19) 0.005(2) 0.005(2)
N2 0.072(3) 0.053(2) 0.058(2) 0.0097(19) 0.011(2) -0.003(2)
N3 0.0387(19) 0.056(2) 0.046(2) 0.0044(17) 0.0044(15) -0.0036(16)
N4 0.045(2) 0.050(2) 0.053(2) -0.0045(17) 0.0103(17) -0.0013(16)
N5 0.058(3) 0.110(4) 0.059(3) 0.020(3) 0.016(2) 0.013(3)
N6 0.065(3) 0.114(4) 0.054(3) 0.019(3) 0.021(2) -0.004(3)
N7 0.057(3) 0.247(9) 0.091(4) 0.072(5) 0.012(3) 0.021(4)
N8 0.045(2) 0.067(3) 0.051(2) 0.003(2) 0.0126(17) 0.0129(18)
N9 0.055(3) 0.074(3) 0.092(4) -0.018(3) 0.023(2) -0.001(2)
N10 0.109(5) 0.183(7) 0.149(6) -0.105(6) 0.054(5) -0.025(5)
N11 0.039(2) 0.063(3) 0.052(2) -0.0002(19) 0.0067(16) 0.0045(18)
N12 0.046(2) 0.060(3) 0.053(2) -0.011(2) 0.0066(17) 0.0035(19)
N13 0.082(3) 0.066(3) 0.078(3) 0.000(3) 0.009(2) 0.015(3)
N14 0.090(3) 0.051(2) 0.050(2) -0.0059(18) 0.016(2) 0.000(2)
N15 0.084(3) 0.063(3) 0.050(2) -0.005(2) 0.001(2) 0.016(2)
N16 0.073(3) 0.048(2) 0.046(2) -0.0018(17) 0.0062(18) -0.0010(19)
N17 0.066(3) 0.046(2) 0.056(2) 0.0052(18) 0.0042(19) 0.0017(19)
N18 0.117(5) 0.131(6) 0.062(3) 0.015(3) 0.014(3) -0.023(4)
N19 0.181(8) 0.134(7) 0.089(5) -0.004(5) -0.035(5) -0.041(6)
N20 0.243(14) 0.208(12) 0.203(12) 0.073(9) -0.075(9) -0.082(10)
N21 0.074(3) 0.048(2) 0.065(3) 0.005(2) 0.014(2) -0.004(2)
N22 0.082(4) 0.061(3) 0.080(3) 0.011(2) 0.018(3) 0.003(3)
N23 0.117(5) 0.114(5) 0.202(8) 0.050(5) 0.090(6) 0.037(4)
N24 0.075(3) 0.057(3) 0.066(3) 0.007(2) 0.008(2) -0.008(2)
N25 0.081(3) 0.059(3) 0.104(4) 0.006(3) 0.030(3) -0.011(2)
N26 0.157(6) 0.115(5) 0.098(4) 0.039(4) 0.060(4) 0.021(4)
O1 0.0402(16) 0.0578(18) 0.0404(15) 0.0004(13) 0.0031(12) -0.0021(13)
O2 0.0490(17) 0.0478(17) 0.0411(15) -0.0009(13) 0.0062(12) -0.0040(13)
O3 0.0610(19) 0.0483(18) 0.0506(17) -0.0021(14) 0.0122(15) 0.0046(15)
O4 0.064(2) 0.0399(17) 0.0528(18) -0.0015(13) 0.0074(15) 0.0057(14)
O5 0.300(16) 0.40(2) 0.282(15) 0.027(13) 0.002(12) 0.110(15)
O6 0.54(5) 1.09(8) 0.96(7) 0.36(7) 0.36(5) 0.11(5)

loop_
_atom_type_symbol
_atom_type_description
_atom_type_scat_dispersion_real
_atom_type_scat_dispersion_imag
_atom_type_scat_source
C C 0.0033 0.0016 'International Tables Vol C Tables 4.2.6.8 and 6.1.1.4'
H H 0.0000 0.0000 'International Tables Vol C Tables 4.2.6.8 and 6.1.1.4'
N N 0.0061 0.0033 'International Tables Vol C Tables 4.2.6.8 and 6.1.1.4'
O O 0.0106 0.0060 'International Tables Vol C Tables 4.2.6.8 and 6.1.1.4'
Co Co 0.3494 0.9721 'International Tables Vol C Tables 4.2.6.8 and 6.1.1.4'

loop_
_geom_angle_atom_site_label_1
_geom_angle_atom_site_label_2
_geom_angle_atom_site_label_3
_geom_angle
O1 C1 C6 122.4(4)
O1 C1 C2 120.1(4)
C6 C1 C2 117.5(4)
C3 C2 C1 119.3(5)
C3 C2 C30 117.8(5)
C1 C2 C30 122.4(4)
C4 C3 C2 124.0(6)
C4 C3 H3 118.0
C2 C3 H3 118.0
C3 C4 C5 116.5(5)
C3 C4 C7 121.5(6)
C5 C4 C7 121.5(5)
C4 C5 C6 123.8(5)
C4 C5 H5 118.1
C6 C5 H5 118.1
C5 C6 C1 118.8(5)
C5 C6 C9 117.0(5)
C1 C6 C9 124.0(4)
C8 C7 C4 110.6(6)
C8 C7 H7A 109.5
C4 C7 H7A 109.5
C8 C7 H7B 109.5
C4 C7 H7B 109.5
H7A C7 H7B 108.1
C7 C8 H8A 109.5
C7 C8 H8B 109.5
H8A C8 H8B 109.5
C7 C8 H8C 109.5
H8A C8 H8C 109.5
H8B C8 H8C 109.5
N1 C9 C6 128.1(5)
N1 C9 H9 115.9
C6 C9 H9 115.9
N1 C10 C11 113.4(5)
N1 C10 H10A 108.9
C11 C10 H10A 108.9
N1 C10 H10B 108.9
C11 C10 H10B 108.9
H10A C10 H10B 107.7
C14 C11 C10 110.9(5)
C14 C11 C13 110.5(5)
C10 C11 C13 110.9(5)
C14 C11 C12 107.1(5)
C10 C11 C12 106.0(5)
C13 C11 C12 111.2(5)
C11 C12 H12A 109.5
C11 C12 H12B 109.5
H12A C12 H12B 109.5
C11 C12 H12C 109.5
H12A C12 H12C 109.5
H12B C12 H12C 109.5
C11 C13 H13A 109.5
C11 C13 H13B 109.5
H13A C13 H13B 109.5
C11 C13 H13C 109.5
H13A C13 H13C 109.5
H13B C13 H13C 109.5
N2 C14 C11 115.9(5)
N2 C14 H14A 108.3
C11 C14 H14A 108.3
N2 C14 H14B 108.3
C11 C14 H14B 108.3
H14A C14 H14B 107.4
N2 C15 C16 128.3(5)
N2 C15 H15 115.9
C16 C15 H15 115.9
C17 C16 C21 118.3(5)
C17 C16 C15 116.0(5)
C21 C16 C15 125.6(4)
C18 C17 C16 124.6(5)
C18 C17 H17 117.7
C16 C17 H17 117.7
C17 C18 C19 116.3(5)
C17 C18 C22 121.7(5)
C19 C18 C22 122.0(5)
C18 C19 C20 122.6(5)
C18 C19 H19 118.7
C20 C19 H19 118.7
C21 C20 C19 119.4(4)
C21 C20 C24 123.1(4)
C19 C20 C24 117.0(4)
O2 C21 C20 120.2(4)
O2 C21 C16 121.0(4)
C20 C21 C16 118.7(4)
C23 C22 C18 115.7(6)
C23 C22 H22A 108.3
C18 C22 H22A 108.3
C23 C22 H22B 108.3
C18 C22 H22B 108.3
H22A C22 H22B 107.4
C22 C23 H23A 109.5
C22 C23 H23B 109.5
H23A C23 H23B 109.5
C22 C23 H23C 109.5
H23A C23 H23C 109.5
H23B C23 H23C 109.5
N3 C24 C20 127.8(4)
N3 C24 H24 116.1
C20 C24 H24 116.1
N3 C25 C26 115.5(4)
N3 C25 H25A 108.4
C26 C25 H25A 108.4
N3 C25 H25B 108.4
C26 C25 H25B 108.4
H25A C25 H25B 107.5
C29 C26 C27 110.3(4)
C29 C26 C25 108.9(4)
C27 C26 C25 112.4(4)
C29 C26 C28 106.6(4)
C27 C26 C28 111.2(4)
C25 C26 C28 107.2(4)
C26 C27 H27A 109.5
C26 C27 H27B 109.5
H27A C27 H27B 109.5
C26 C27 H27C 109.5
H27A C27 H27C 109.5
H27B C27 H27C 109.5
C26 C28 H28A 109.5
C26 C28 H28B 109.5
H28A C28 H28B 109.5
C26 C28 H28C 109.5
H28A C28 H28C 109.5
H28B C28 H28C 109.5
N4 C29 C26 113.7(4)
N4 C29 H29A 108.8
C26 C29 H29A 108.8
N4 C29 H29B 108.8
C26 C29 H29B 108.8
H29A C29 H29B 107.7
N4 C30 C2 128.5(5)
N4 C30 H30 115.7
C2 C30 H30 115.7
O3 C31 C32 119.9(4)
O3 C31 C36 120.7(5)
C32 C31 C36 119.3(5)
C33 C32 C31 118.6(5)
C33 C32 C60 117.9(5)
C31 C32 C60 123.0(5)
C34 C33 C32 123.7(6)
C34 C33 H33 118.2
C32 C33 H33 118.2
C33 C34 C35 118.2(6)
C33 C34 C37 122.4(7)
C35 C34 C37 119.4(7)
C34 C35 C36 121.7(6)
C34 C35 H35 119.1
C36 C35 H35 119.1
C35 C36 C31 118.4(5)
C35 C36 C39 117.7(5)
C31 C36 C39 123.9(5)
C38 C37 C34 115.0(9)
C38 C37 H37A 108.5
C34 C37 H37A 108.5
C38 C37 H37B 108.5
C34 C37 H37B 108.5
H37A C37 H37B 107.5
C37 C38 H38A 109.5
C37 C38 H38B 109.5
H38A C38 H38B 109.5
C37 C38 H38C 109.5
H38A C38 H38C 109.5
H38B C38 H38C 109.5
N14 C39 C36 128.5(5)
N14 C39 H39 115.8
C36 C39 H39 115.8
N14 C40 C41 115.0(5)
N14 C40 H40A 108.5
C41 C40 H40A 108.5
N14 C40 H40B 108.5
C41 C40 H40B 108.5
H40A C40 H40B 107.5
C42 C41 C40 110.7(6)
C42 C41 C43 110.0(6)
C40 C41 C43 107.7(5)
C42 C41 C44 110.4(5)
C40 C41 C44 111.5(5)
C43 C41 C44 106.4(6)
C41 C42 H42A 109.5
C41 C42 H42B 109.5
H42A C42 H42B 109.5
C41 C42 H42C 109.5
H42A C42 H42C 109.5
H42B C42 H42C 109.5
C41 C43 H43A 109.5
C41 C43 H43B 109.5
H43A C43 H43B 109.5
C41 C43 H43C 109.5
H43A C43 H43C 109.5
H43B C43 H43C 109.5
N15 C44 C41 113.5(5)
N15 C44 H44A 108.9
C41 C44 H44A 108.9
N15 C44 H44B 108.9
C41 C44 H44B 108.9
H44A C44 H44B 107.7
N15 C45 C46 127.6(5)
N15 C45 H45 116.2
C46 C45 H45 116.2
C47 C46 C51 118.4(5)
C47 C46 C45 117.0(4)
C51 C46 C45 124.4(4)
C48 C47 C46 123.2(5)
C48 C47 H47 118.4
C46 C47 H47 118.4
C47 C48 C49 117.2(5)
C47 C48 C52 121.7(5)
C49 C48 C52 121.1(5)
C48 C49 C50 122.3(5)
C48 C49 H49 118.9
C50 C49 H49 118.9
C49 C50 C51 120.5(5)
C49 C50 C54 117.5(4)
C51 C50 C54 121.9(4)
O4 C51 C50 120.7(4)
O4 C51 C46 120.8(4)
C50 C51 C46 118.5(4)
C53 C52 C48 113.5(5)
C53 C52 H52A 108.9
C48 C52 H52A 108.9
C53 C52 H52B 108.9
C48 C52 H52B 108.9
H52A C52 H52B 107.7
C52 C53 H53A 109.5
C52 C53 H53B 109.5
H53A C53 H53B 109.5
C52 C53 H53C 109.5
H53A C53 H53C 109.5
H53B C53 H53C 109.5
N16 C54 C50 127.8(4)
N16 C54 H54 116.1
C50 C54 H54 116.1
N16 C55 C56 113.9(5)
N16 C55 H55A 108.8
C56 C55 H55A 108.8
N16 C55 H55B 108.8
C56 C55 H55B 108.8
H55A C55 H55B 107.7
C55 C56 C59 108.7(4)
C55 C56 C58 106.6(5)
C59 C56 C58 107.9(5)
C55 C56 C57 111.1(5)
C59 C56 C57 111.0(5)
C58 C56 C57 111.3(5)
C56 C57 H57A 109.5
C56 C57 H57B 109.5
H57A C57 H57B 109.5
C56 C57 H57C 109.5
H57A C57 H57C 109.5
H57B C57 H57C 109.5
C56 C58 H58A 109.5
C56 C58 H58B 109.5
H58A C58 H58B 109.5
C56 C58 H58C 109.5
H58A C58 H58C 109.5
H58B C58 H58C 109.5
N17 C59 C56 113.5(4)
N17 C59 H59A 108.9
C56 C59 H59A 108.9
N17 C59 H59B 108.9
C56 C59 H59B 108.9
H59A C59 H59B 107.7
N17 C60 C32 127.4(5)
N17 C60 H60 116.3
C32 C60 H60 116.3
N5 Co1 N2 99.6(2)
N5 Co1 N1 100.54(19)
N2 Co1 N1 92.93(17)
N5 Co1 O1 112.08(18)
N2 Co1 O1 147.32(15)
N1 Co1 O1 89.23(15)
N5 Co1 O2 107.30(16)
N2 Co1 O2 88.69(14)
N1 Co1 O2 151.44(16)
O1 Co1 O2 74.68(11)
N4 Co2 N3 94.99(16)
N4 Co2 O2 172.64(14)
N3 Co2 O2 92.36(14)
N4 Co2 O1 92.11(14)
N3 Co2 O1 172.85(14)
O2 Co2 O1 80.54(12)
N4 Co2 N8 89.74(17)
N3 Co2 N8 89.20(16)
O2 Co2 N8 90.02(16)
O1 Co2 N8 91.68(14)
N4 Co2 N11 91.43(16)
N3 Co2 N11 89.23(16)
O2 Co2 N11 89.02(15)
O1 Co2 N11 89.75(14)
N8 Co2 N11 178.12(17)
N17 Co4 N16 95.21(18)
N17 Co4 O4 172.91(16)
N16 Co4 O4 91.86(15)
N17 Co4 O3 92.40(16)
N16 Co4 O3 172.39(15)
O4 Co4 O3 80.53(13)
N17 Co4 N21 89.20(19)
N16 Co4 N21 92.27(19)
O4 Co4 N21 91.12(17)
O3 Co4 N21 87.83(17)
N17 Co4 N24 88.95(19)
N16 Co4 N24 89.14(19)
O4 Co4 N24 90.56(17)
O3 Co4 N24 91.00(17)
N21 Co4 N24 177.76(19)
Co3B Co3A N18 160.1(4)
Co3B Co3A O3 80.1(4)
N18 Co3A O3 118.7(2)
Co3B Co3A N14 72.6(4)
N18 Co3A N14 100.5(2)
O3 Co3A N14 87.09(16)
Co3B Co3A O4 73.1(3)
N18 Co3A O4 116.2(2)
O3 Co3A O4 74.55(12)
N14 Co3A O4 143.29(16)
Co3B Co3A N15 63.5(4)
N18 Co3A N15 98.5(3)
O3 Co3A N15 142.62(17)
N14 Co3A N15 89.73(17)
O4 Co3A N15 86.45(15)
Co3A Co3B N15 96.8(4)
Co3A Co3B N14 87.2(4)
N15 Co3B N14 99.0(2)
Co3A Co3B O4 86.8(4)
N15 Co3B O4 94.9(2)
N14 Co3B O4 165.5(3)
Co3A Co3B O3 80.0(4)
N15 Co3B O3 170.8(3)
N14 Co3B O3 89.5(2)
O4 Co3B O3 76.37(18)
C9 N1 C10 116.2(4)
C9 N1 Co1 125.6(4)
C10 N1 Co1 118.1(4)
C15 N2 C14 117.3(4)
C15 N2 Co1 125.9(3)
C14 N2 Co1 116.6(3)
C24 N3 C25 116.2(4)
C24 N3 Co2 121.8(3)
C25 N3 Co2 121.9(3)
C30 N4 C29 116.0(4)
C30 N4 Co2 122.2(3)
C29 N4 Co2 121.8(3)
N6 N5 Co1 130.3(4)
N7 N6 N5 175.5(7)
N9 N8 Co2 119.6(3)
N10 N9 N8 175.7(7)
N12 N11 Co2 114.5(3)
N13 N12 N11 178.5(5)
C39 N14 C40 117.3(5)
C39 N14 Co3B 120.1(4)
C40 N14 Co3B 120.2(4)
C39 N14 Co3A 127.0(4)
C40 N14 Co3A 115.5(4)
Co3B N14 Co3A 20.17(11)
C45 N15 C44 117.4(4)
C45 N15 Co3B 116.2(4)
C44 N15 Co3B 123.0(4)
C45 N15 Co3A 127.2(3)
C44 N15 Co3A 115.4(4)
Co3B N15 Co3A 19.74(12)
C54 N16 C55 117.4(4)
C54 N16 Co4 120.9(3)
C55 N16 Co4 121.7(3)
C60 N17 C59 117.7(4)
C60 N17 Co4 121.3(4)
C59 N17 Co4 121.0(4)
N19 N18 Co3A 130.0(7)
N18 N19 N20 176.7(14)
N22 N21 Co4 121.7(4)
N23 N22 N21 174.6(7)
N25 N24 Co4 117.0(4)
N26 N25 N24 178.7(7)
C1 O1 Co2 125.8(3)
C1 O1 Co1 129.7(3)
Co2 O1 Co1 101.37(13)
C21 O2 Co2 124.8(3)
C21 O2 Co1 129.9(3)
Co2 O2 Co1 100.59(12)
C31 O3 Co4 123.6(3)
C31 O3 Co3A 132.2(3)
Co4 O3 Co3A 100.04(14)
C31 O3 Co3B 121.7(3)
Co4 O3 Co3B 100.04(17)
Co3A O3 Co3B 19.91(10)
C51 O4 Co4 122.5(3)
C51 O4 Co3B 118.4(3)
Co4 O4 Co3B 102.93(18)
C51 O4 Co3A 132.2(3)
Co4 O4 Co3A 99.80(13)
Co3B O4 Co3A 20.11(11)

loop_
_geom_bond_atom_site_label_1
_geom_bond_atom_site_label_2
_geom_bond_distance
C1 O1 1.324(5)
C1 C6 1.414(7)
C1 C2 1.417(7)
C2 C3 1.386(7)
C2 C30 1.438(7)
C3 C4 1.348(8)
C3 H3 0.9300
C4 C5 1.373(8)
C4 C7 1.527(8)
C5 C6 1.389(7)
C5 H5 0.9300
C6 C9 1.458(8)
C7 C8 1.476(12)
C7 H7A 0.9700
C7 H7B 0.9700
C8 H8A 0.9600
C8 H8B 0.9600
C8 H8C 0.9600
C9 N1 1.279(7)
C9 H9 0.9300
C10 N1 1.465(7)
C10 C11 1.525(8)
C10 H10A 0.9700
C10 H10B 0.9700
C11 C14 1.524(8)
C11 C13 1.533(9)
C11 C12 1.534(7)
C12 H12A 0.9600
C12 H12B 0.9600
C12 H12C 0.9600
C13 H13A 0.9600
C13 H13B 0.9600
C13 H13C 0.9600
C14 N2 1.460(6)
C14 H14A 0.9700
C14 H14B 0.9700
C15 N2 1.280(6)
C15 C16 1.435(7)
C15 H15 0.9300
C16 C17 1.401(7)
C16 C21 1.407(7)
C17 C18 1.358(7)
C17 H17 0.9300
C18 C19 1.384(8)
C18 C22 1.521(7)
C19 C20 1.408(6)
C19 H19 0.9300
C20 C21 1.402(6)
C20 C24 1.439(7)
C21 O2 1.327(5)
C22 C23 1.450(10)
C22 H22A 0.9700
C22 H22B 0.9700
C23 H23A 0.9600
C23 H23B 0.9600
C23 H23C 0.9600
C24 N3 1.279(6)
C24 H24 0.9300
C25 N3 1.455(6)
C25 C26 1.523(7)
C25 H25A 0.9700
C25 H25B 0.9700
C26 C29 1.512(7)
C26 C27 1.518(7)
C26 C28 1.543(7)
C27 H27A 0.9600
C27 H27B 0.9600
C27 H27C 0.9600
C28 H28A 0.9600
C28 H28B 0.9600
C28 H28C 0.9600
C29 N4 1.477(6)
C29 H29A 0.9700
C29 H29B 0.9700
C30 N4 1.264(6)
C30 H30 0.9300
C31 O3 1.321(6)
C31 C32 1.403(7)
C31 C36 1.415(7)
C32 C33 1.399(8)
C32 C60 1.435(8)
C33 C34 1.338(9)
C33 H33 0.9300
C34 C35 1.389(10)
C34 C37 1.549(9)
C35 C36 1.412(8)
C35 H35 0.9300
C36 C39 1.442(8)
C37 C38 1.362(13)
C37 H37A 0.9700
C37 H37B 0.9700
C38 H38A 0.9600
C38 H38B 0.9600
C38 H38C 0.9600
C39 N14 1.265(7)
C39 H39 0.9300
C40 N14 1.464(7)
C40 C41 1.504(8)
C40 H40A 0.9700
C40 H40B 0.9700
C41 C42 1.500(10)
C41 C43 1.527(8)
C41 C44 1.534(8)
C42 H42A 0.9600
C42 H42B 0.9600
C42 H42C 0.9600
C43 H43A 0.9600
C43 H43B 0.9600
C43 H43C 0.9600
C44 N15 1.468(6)
C44 H44A 0.9700
C44 H44B 0.9700
C45 N15 1.271(7)
C45 C46 1.460(7)
C45 H45 0.9300
C46 C47 1.401(7)
C46 C51 1.410(6)
C47 C48 1.368(8)
C47 H47 0.9300
C48 C49 1.375(7)
C48 C52 1.506(7)
C49 C50 1.383(7)
C49 H49 0.9300
C50 C51 1.388(6)
C50 C54 1.458(7)
C51 O4 1.339(6)
C52 C53 1.442(8)
C52 H52A 0.9700
C52 H52B 0.9700
C53 H53A 0.9600
C53 H53B 0.9600
C53 H53C 0.9600
C54 N16 1.264(6)
C54 H54 0.9300
C55 N16 1.454(6)
C55 C56 1.513(8)
C55 H55A 0.9700
C55 H55B 0.9700
C56 C59 1.530(8)
C56 C58 1.532(8)
C56 C57 1.534(9)
C57 H57A 0.9600
C57 H57B 0.9600
C57 H57C 0.9600
C58 H58A 0.9600
C58 H58B 0.9600
C58 H58C 0.9600
C59 N17 1.460(6)
C59 H59A 0.9700
C59 H59B 0.9700
C60 N17 1.267(7)
C60 H60 0.9300
Co1 N5 1.967(5)
Co1 N2 2.035(4)
Co1 N1 2.036(4)
Co1 O1 2.042(3)
Co1 O2 2.065(3)
Co2 N4 1.914(4)
Co2 N3 1.914(4)
Co2 O2 1.927(3)
Co2 O1 1.927(3)
Co2 N8 1.943(4)
Co2 N11 1.962(4)
Co4 N17 1.898(4)
Co4 N16 1.917(4)
Co4 O4 1.918(3)
Co4 O3 1.920(3)
Co4 N21 1.945(5)
Co4 N24 1.973(5)
Co3A Co3B 0.707(4)
Co3A N18 1.900(7)
Co3A O3 2.043(3)
Co3A N14 2.048(4)
Co3A O4 2.052(3)
Co3A N15 2.078(4)
Co3B N15 1.872(6)
Co3B N14 1.956(5)
Co3B O4 1.966(5)
Co3B O3 2.044(5)
N5 N6 1.164(6)
N6 N7 1.160(7)
N8 N9 1.174(6)
N9 N10 1.146(7)
N11 N12 1.203(6)
N12 N13 1.156(6)
N18 N19 1.110(10)
N19 N20 1.232(13)
N21 N22 1.164(7)
N22 N23 1.133(8)
N24 N25 1.202(7)
N25 N26 1.160(8)
